data_1505496
loop_
_publ_author_name
'Pappenfus, Ted M.'
'Melby, Jacob H.'
'Hansen, Brent B.'
'Sumption, Devin M.'
'Hubers, Scott A.'
'Janzen, Daron E.'
'Ewbank, Paul C.'
'McGee, Kari A.'
'Burand, Michael W.'
'Mann, Kent R.'

_publ_section_title
;
 Reverse selectivity in m-CPBA oxidation of oligothiophenes to sulfones.
;
_journal_issue 19
_journal_name_full 'Organic letters'
_journal_page_first 3721
_journal_page_last 3724
_journal_paper_doi 10.1021/ol071369x
_journal_volume 9
_journal_year 2007
_chemical_formula_moiety 'C22 H28 O2 S3'
_chemical_formula_sum 'C22 H28 O2 S3'
_chemical_formula_weight 420.62
_chemical_name_common 'Me2 3T O2'
_chemical_name_systematic
; 
 ? 
;
_space_group_IT_number 2
_symmetry_cell_setting triclinic
_symmetry_space_group_name_Hall '-P 1'
_symmetry_space_group_name_H-M 'P -1'
_atom_sites_solution_hydrogens geom
_atom_sites_solution_primary direct
_atom_sites_solution_secondary difmap
_audit_creation_method SHELXL-97
_cell_angle_alpha 84.673(3)
_cell_angle_beta 84.832(3)
_cell_angle_gamma 83.554(3)
_cell_formula_units_Z 4
_cell_length_a 8.7636(15)
_cell_length_b 11.4311(19)
_cell_length_c 22.392(4)
_cell_measurement_reflns_used 2725
_cell_measurement_temperature 173(2)
_cell_volume 2212.2(7)
_computing_cell_refinement 'SAINT, Bruker'
_computing_data_collection 'SMART, Bruker'
_computing_data_reduction 'SAINT, Bruker'
_computing_molecular_graphics 'SHELXTL, Bruker'
_computing_structure_refinement 'SHELXL-97 (Sheldrick, 1997)'
_computing_structure_solution 'SHELXS-97 (Sheldrick, 1990)'
_diffrn_ambient_temperature 173(2)
_diffrn_measured_fraction_theta_full 0.992
_diffrn_measured_fraction_theta_max 0.992
_diffrn_measurement_device_type 'Siemens SMART Platform CCD'
_diffrn_measurement_method 'area detector, omega scans'
_diffrn_radiation_monochromator graphite
_diffrn_radiation_source 'normal-focus sealed tube'
_diffrn_radiation_type MoK\a
_diffrn_radiation_wavelength 0.71073
_diffrn_reflns_av_R_equivalents 0.0312
_diffrn_reflns_av_sigmaI/netI 0.0496
_diffrn_reflns_limit_h_max 10
_diffrn_reflns_limit_h_min -10
_diffrn_reflns_limit_k_max 13
_diffrn_reflns_limit_k_min -13
_diffrn_reflns_limit_l_max 26
_diffrn_reflns_limit_l_min 0
_diffrn_reflns_number 21450
_diffrn_reflns_theta_full 25.04
_diffrn_reflns_theta_max 25.04
_diffrn_reflns_theta_min 1.80
_exptl_absorpt_coefficient_mu 0.349
_exptl_absorpt_correction_T_max 0.970000
_exptl_absorpt_correction_T_min 0.886511
_exptl_absorpt_correction_type multi-scan
_exptl_absorpt_process_details 'SADABS, R. Blessing, 1995'
_exptl_crystal_colour yellow
_exptl_crystal_density_diffrn 1.263
_exptl_crystal_density_method 'not measured'
_exptl_crystal_description needle
_exptl_crystal_F_000 896
_exptl_crystal_size_max 0.425
_exptl_crystal_size_mid 0.170
_exptl_crystal_size_min 0.100
_refine_diff_density_max 0.378
_refine_diff_density_min -0.386
_refine_diff_density_rms 0.050
_refine_ls_extinction_method none
_refine_ls_goodness_of_fit_ref 1.040
_refine_ls_hydrogen_treatment riding
_refine_ls_matrix_type full
_refine_ls_number_parameters 523
_refine_ls_number_reflns 7780
_refine_ls_number_restraints 157
_refine_ls_restrained_S_all 1.049
_refine_ls_R_factor_all 0.0829
_refine_ls_R_factor_gt 0.0509
_refine_ls_shift/su_max 0.000
_refine_ls_shift/su_mean 0.000
_refine_ls_structure_factor_coef Fsqd
_refine_ls_weighting_details 'calc w=1/[\s^2^(Fo^2^)+(0.0638P)^2^+0.3637P] where P=(Fo^2^+2Fc^2^)/3'
_refine_ls_weighting_scheme calc
_refine_ls_wR_factor_gt 0.1152
_refine_ls_wR_factor_ref 0.1250
_reflns_number_gt 5428
_reflns_number_total 7780
_reflns_threshold_expression >2sigma(I)
_cod_data_source_file ol071369x-file001.cif
_cod_data_source_block trimer
_cod_original_cell_volume 2212.2(6)
_cod_original_sg_symbol_H-M P-1
_cod_database_code 1505496

loop_
_symmetry_equiv_pos_as_xyz
'x, y, z'
'-x, -y, -z'

loop_
_atom_site_label
_atom_site_type_symbol
_atom_site_fract_x
_atom_site_fract_y
_atom_site_fract_z
_atom_site_U_iso_or_equiv
_atom_site_adp_type
_atom_site_occupancy
_atom_site_symmetry_multiplicity
_atom_site_calc_flag
_atom_site_refinement_flags
_atom_site_disorder_assembly
_atom_site_disorder_group
O1 O 0.6762(3) -0.03772(18) 0.31655(10) 0.0528(6) Uani 1 1 d . . .
S1 S 0.53708(12) 0.31808(8) 0.42804(4) 0.0544(3) Uani 1 1 d . . .
C1 C 0.5940(6) 0.3286(4) 0.54884(16) 0.0884(15) Uani 1 1 d . . .
H1A H 0.6208 0.2773 0.5847 0.133 Uiso 1 1 calc R . .
H1B H 0.4932 0.3732 0.5570 0.133 Uiso 1 1 calc R . .
H1C H 0.6722 0.3837 0.5384 0.133 Uiso 1 1 calc R . .
O2 O 0.3972(3) -0.02838(17) 0.34333(9) 0.0447(6) Uani 1 1 d . . .
S2 S 0.52634(9) 0.02723(7) 0.31334(3) 0.0368(2) Uani 1 1 d . C .
C2 C 0.5878(4) 0.2545(4) 0.49729(14) 0.0570(10) Uani 1 1 d . . .
C3 C 0.6181(4) 0.1373(4) 0.49600(15) 0.0587(10) Uani 1 1 d . . .
H3A H 0.6483 0.0868 0.5300 0.070 Uiso 1 1 calc R . .
O3 O -0.1658(3) 0.52772(19) 0.16662(10) 0.0528(6) Uani 1 1 d . . .
S4 S -0.07787(11) 0.47544(7) 0.38796(4) 0.0468(2) Uani 1 1 d . . .
O4 O 0.1023(3) 0.54477(19) 0.18612(9) 0.0474(6) Uani 1 1 d . . .
C4 C 0.6013(4) 0.0953(3) 0.44012(14) 0.0503(9) Uani 1 1 d . . .
H4A H 0.6184 0.0142 0.4327 0.060 Uiso 1 1 calc R . .
S5 S -0.02639(9) 0.47508(7) 0.19211(3) 0.0393(2) Uani 1 1 d . . .
C5 C 0.5573(3) 0.1841(3) 0.39716(13) 0.0379(8) Uani 1 1 d . . .
S6 S 0.05839(18) 0.20486(11) 0.06505(4) 0.0912(5) Uani 1 1 d . . .
C6 C 0.5307(3) 0.1717(2) 0.33532(12) 0.0316(7) Uani 1 1 d . . .
C7 C 0.5108(3) 0.2502(2) 0.28662(12) 0.0298(7) Uani 1 1 d . . .
C8 C 0.4822(3) 0.1959(2) 0.23135(12) 0.0307(7) Uani 1 1 d . C .
C9 C 0.4909(3) 0.0765(2) 0.23749(12) 0.0348(7) Uani 1 1 d . . .
C15 C 0.5197(3) 0.3804(2) 0.28543(13) 0.0336(7) Uani 1 1 d . . .
H15A H 0.5617 0.4090 0.2448 0.040 Uiso 1 1 calc R . .
H15B H 0.5936 0.3942 0.3143 0.040 Uiso 1 1 calc R . .
C16 C 0.3660(3) 0.4548(2) 0.30065(13) 0.0347(7) Uani 1 1 d . . .
H16A H 0.2913 0.4429 0.2717 0.042 Uiso 1 1 calc R . .
H16B H 0.3234 0.4282 0.3415 0.042 Uiso 1 1 calc R . .
C17 C 0.3876(4) 0.5843(3) 0.29808(14) 0.0434(8) Uani 1 1 d . . .
H17A H 0.4322 0.6097 0.2574 0.052 Uiso 1 1 calc R . .
H17B H 0.4625 0.5954 0.3271 0.052 Uiso 1 1 calc R . .
C18 C 0.2397(4) 0.6628(3) 0.31209(17) 0.0576(10) Uani 1 1 d . . .
H18A H 0.2628 0.7446 0.3125 0.086 Uiso 1 1 calc R . .
H18B H 0.1922 0.6361 0.3516 0.086 Uiso 1 1 calc R . .
H18C H 0.1684 0.6583 0.2812 0.086 Uiso 1 1 calc R . .
C19 C 0.4510(3) 0.2718(2) 0.17448(12) 0.0317(7) Uani 1 1 d . . .
H19A H 0.3976 0.3489 0.1851 0.038 Uiso 1 1 calc R C .
H19B H 0.3809 0.2336 0.1520 0.038 Uiso 1 1 calc R . .
C20 C 0.5967(4) 0.2931(3) 0.13353(13) 0.0379(8) Uani 1 1 d . C .
H20A H 0.6689 0.3284 0.1565 0.046 Uiso 1 1 calc R . .
H20B H 0.6478 0.2163 0.1213 0.046 Uiso 1 1 calc R . .
C21 C 0.5633(4) 0.3743(3) 0.07738(13) 0.0459(9) Uani 1 1 d . . .
H21A H 0.4858 0.3418 0.0559 0.055 Uiso 1 1 calc R C .
H21B H 0.6589 0.3759 0.0502 0.055 Uiso 1 1 calc R . .
C22 C 0.5039(4) 0.5009(3) 0.09111(15) 0.0549(10) Uani 1 1 d . C .
H22A H 0.4862 0.5492 0.0534 0.082 Uiso 1 1 calc R . .
H22B H 0.5804 0.5340 0.1121 0.082 Uiso 1 1 calc R . .
H22C H 0.4071 0.5005 0.1166 0.082 Uiso 1 1 calc R . .
C23 C -0.1486(5) 0.6540(3) 0.46739(16) 0.0780(13) Uani 1 1 d . . .
H23A H -0.2081 0.7314 0.4703 0.117 Uiso 1 1 calc R . .
H23B H -0.0424 0.6589 0.4766 0.117 Uiso 1 1 calc R . .
H23C H -0.1953 0.5957 0.4961 0.117 Uiso 1 1 calc R . .
C24 C -0.1486(4) 0.6169(3) 0.40420(16) 0.0507(9) Uani 1 1 d . . .
C25 C -0.1928(4) 0.6814(3) 0.35442(17) 0.0565(10) Uani 1 1 d . . .
H25A H -0.2345 0.7618 0.3544 0.068 Uiso 1 1 calc R . .
C26 C -0.1722(4) 0.6196(3) 0.30196(16) 0.0485(9) Uani 1 1 d . . .
H26A H -0.1984 0.6542 0.2635 0.058 Uiso 1 1 calc R . .
C27 C -0.1103(3) 0.5047(3) 0.31230(14) 0.0376(7) Uani 1 1 d . . .
C28 C -0.0652(3) 0.4191(3) 0.26830(13) 0.0344(7) Uani 1 1 d . . .
C29 C -0.0369(3) 0.3004(3) 0.27179(13) 0.0336(7) Uani 1 1 d . . .
C30 C 0.0195(3) 0.2513(3) 0.21344(13) 0.0354(7) Uani 1 1 d . B .
C31 C 0.0299(3) 0.3332(3) 0.16636(13) 0.0376(7) Uani 1 1 d . . .
C32 C 0.0724(4) 0.3273(3) 0.10214(13) 0.0438(8) Uani 1 1 d U . .
C33 C 0.1213(4) 0.4150(3) 0.06194(14) 0.0540(9) Uani 1 1 d U . .
H33A H 0.1357 0.4908 0.0732 0.065 Uiso 1 1 calc R . .
C34 C 0.1483(4) 0.3834(4) 0.00260(15) 0.0626(10) Uani 1 1 d U . .
H34A H 0.1834 0.4354 -0.0300 0.075 Uiso 1 1 calc R . .
C35 C 0.1203(5) 0.2746(4) -0.00348(15) 0.0750(11) Uani 1 1 d U . .
C36 C 0.1327(7) 0.2090(5) -0.05998(17) 0.124(2) Uani 1 1 d U . .
H36A H 0.1651 0.2615 -0.0948 0.186 Uiso 1 1 calc R . .
H36B H 0.0322 0.1837 -0.0657 0.186 Uiso 1 1 calc R . .
H36C H 0.2087 0.1397 -0.0559 0.186 Uiso 1 1 calc R . .
C37 C -0.0565(3) 0.2203(3) 0.32847(12) 0.0337(7) Uani 1 1 d . . .
H37A H -0.0948 0.1467 0.3186 0.040 Uiso 1 1 calc R . .
H37B H -0.1355 0.2594 0.3566 0.040 Uiso 1 1 calc R . .
C38 C 0.0927(3) 0.1881(3) 0.36009(13) 0.0371(7) Uani 1 1 d . . .
H38A H 0.1717 0.1485 0.3322 0.045 Uiso 1 1 calc R . .
H38B H 0.1314 0.2616 0.3700 0.045 Uiso 1 1 calc R . .
C39 C 0.0705(4) 0.1076(3) 0.41740(13) 0.0468(9) Uani 1 1 d . . .
H39A H 0.1663 0.0987 0.4384 0.056 Uiso 1 1 calc R . .
H39B H -0.0128 0.1456 0.4442 0.056 Uiso 1 1 calc R . .
C40 C 0.0302(4) -0.0140(3) 0.40670(15) 0.0533(9) Uani 1 1 d . . .
H40A H 0.0231 -0.0625 0.4451 0.080 Uiso 1 1 calc R . .
H40B H 0.1105 -0.0515 0.3792 0.080 Uiso 1 1 calc R . .
H40C H -0.0689 -0.0064 0.3889 0.080 Uiso 1 1 calc R . .
C41 C 0.0551(4) 0.1210(3) 0.20927(13) 0.0387(8) Uani 1 1 d . . .
H41A H 0.0968 0.0851 0.2472 0.046 Uiso 1 1 calc R A 1
H41B H 0.1361 0.1072 0.1762 0.046 Uiso 1 1 calc R A 1
C42 C -0.0855(4) 0.0586(3) 0.19802(15) 0.0476(9) Uani 0.566(5) 1 d P B 1
H42A H -0.1143 0.0812 0.1564 0.057 Uiso 0.566(5) 1 calc PR B 1
H42B H -0.1742 0.0843 0.2261 0.057 Uiso 0.566(5) 1 calc PR B 1
C43 C -0.0459(10) -0.0870(7) 0.2079(3) 0.0499(17) Uani 0.566(5) 1 d P B 1
H43B H -0.0315 -0.1094 0.2509 0.060 Uiso 0.566(5) 1 calc PR B 1
H43C H -0.1355 -0.1247 0.1976 0.060 Uiso 0.566(5) 1 calc PR B 1
C44 C 0.0955(8) -0.1350(5) 0.1707(3) 0.0655(17) Uani 0.566(5) 1 d P B 1
H44D H 0.0982 -0.2210 0.1713 0.098 Uiso 0.566(5) 1 calc PR B 1
H44E H 0.1879 -0.1152 0.1875 0.098 Uiso 0.566(5) 1 calc PR B 1
H44F H 0.0925 -0.1000 0.1291 0.098 Uiso 0.566(5) 1 calc PR B 1
C42' C -0.0855(4) 0.0586(3) 0.19802(15) 0.0476(9) Uani 0.434(5) 1 d P B 2
H42D H -0.1524 0.0533 0.2360 0.057 Uiso 0.434(5) 1 calc PR B 2
H42C H -0.1449 0.1097 0.1682 0.057 Uiso 0.434(5) 1 calc PR B 2
C43' C -0.0580(13) -0.0512(9) 0.1783(4) 0.0499(17) Uani 0.434(5) 1 d P B 2
H43D H 0.0122 -0.0492 0.1411 0.060 Uiso 0.434(5) 1 calc PR B 2
H43A H -0.1558 -0.0784 0.1689 0.060 Uiso 0.434(5) 1 calc PR B 2
C44' C 0.0142(12) -0.1357(8) 0.2264(5) 0.0655(17) Uani 0.434(5) 1 d P B 2
H44A H 0.0396 -0.2138 0.2112 0.098 Uiso 0.434(5) 1 calc PR B 2
H44B H -0.0585 -0.1416 0.2621 0.098 Uiso 0.434(5) 1 calc PR B 2
H44C H 0.1084 -0.1065 0.2369 0.098 Uiso 0.434(5) 1 calc PR B 2
S3 S 0.4721(6) 0.0204(5) 0.1228(3) 0.0478(9) Uani 0.598(6) 1 d PDU C 1
C10 C 0.488(2) -0.0115(9) 0.1994(4) 0.0451(10) Uani 0.598(6) 1 d PDU C 1
C11 C 0.5182(9) -0.1337(6) 0.2111(3) 0.0490(10) Uani 0.598(6) 1 d PDU C 1
H11A H 0.5394 -0.1707 0.2497 0.059 Uiso 0.598(6) 1 calc PR C 1
C12 C 0.5147(9) -0.1968(5) 0.1603(3) 0.0547(10) Uani 0.598(6) 1 d PDU C 1
H12A H 0.5303 -0.2806 0.1615 0.066 Uiso 0.598(6) 1 calc PR C 1
C13 C 0.4870(10) -0.1266(6) 0.1093(3) 0.0566(11) Uani 0.598(6) 1 d PDU C 1
C14 C 0.4702(11) -0.1620(7) 0.0470(3) 0.0717(17) Uani 0.598(6) 1 d PDU C 1
H14A H 0.3874 -0.2135 0.0489 0.108 Uiso 0.598(6) 1 calc PR C 1
H14B H 0.5672 -0.2044 0.0317 0.108 Uiso 0.598(6) 1 calc PR C 1
H14C H 0.4452 -0.0912 0.0201 0.108 Uiso 0.598(6) 1 calc PR C 1
S3' S 0.4303(10) 0.0212(8) 0.1173(5) 0.0478(9) Uani 0.402(6) 1 d PDU C 2
C10' C 0.472(3) -0.0130(13) 0.1925(6) 0.0451(10) Uani 0.402(6) 1 d PDU C 2
C11' C 0.4502(13) -0.1310(9) 0.2074(4) 0.0490(10) Uani 0.402(6) 1 d PDU C 2
H11B H 0.4560 -0.1681 0.2470 0.059 Uiso 0.402(6) 1 calc PR C 2
C12' C 0.4185(14) -0.1906(8) 0.1583(4) 0.0547(10) Uani 0.402(6) 1 d PDU C 2
H12B H 0.4076 -0.2728 0.1614 0.066 Uiso 0.402(6) 1 calc PR C 2
C13' C 0.4049(14) -0.1218(9) 0.1071(4) 0.0566(11) Uani 0.402(6) 1 d PDU C 2
C14' C 0.3674(17) -0.1502(11) 0.0455(5) 0.0717(17) Uani 0.402(6) 1 d PDU C 2
H14D H 0.3536 -0.2343 0.0465 0.108 Uiso 0.402(6) 1 calc PR C 2
H14E H 0.4522 -0.1320 0.0156 0.108 Uiso 0.402(6) 1 calc PR C 2
H14F H 0.2724 -0.1027 0.0345 0.108 Uiso 0.402(6) 1 calc PR C 2

loop_
_atom_site_aniso_label
_atom_site_aniso_U_11
_atom_site_aniso_U_22
_atom_site_aniso_U_33
_atom_site_aniso_U_23
_atom_site_aniso_U_13
_atom_site_aniso_U_12
O1 0.0471(14) 0.0434(13) 0.0550(14) 0.0176(11) 0.0103(11) 0.0226(12)
S1 0.0675(6) 0.0566(6) 0.0368(5) -0.0002(4) -0.0080(4) 0.0033(5)
C1 0.113(4) 0.112(4) 0.044(2) -0.009(2) -0.021(2) -0.014(3)
O2 0.0498(14) 0.0316(12) 0.0479(13) 0.0083(10) 0.0145(11) -0.0075(11)
S2 0.0366(5) 0.0295(4) 0.0378(4) 0.0104(3) 0.0077(4) 0.0057(4)
C2 0.052(2) 0.081(3) 0.0366(19) 0.0039(19) -0.0091(17) -0.005(2)
C3 0.054(2) 0.084(3) 0.0350(19) 0.0149(19) -0.0116(17) -0.005(2)
O3 0.0484(14) 0.0520(14) 0.0592(14) 0.0153(12) -0.0287(12) -0.0079(12)
S4 0.0540(6) 0.0391(5) 0.0450(5) -0.0001(4) -0.0047(4) 0.0038(4)
O4 0.0502(14) 0.0533(14) 0.0427(12) 0.0091(10) -0.0100(11) -0.0287(12)
C4 0.047(2) 0.057(2) 0.0434(19) 0.0127(17) -0.0057(16) -0.0017(18)
S5 0.0383(5) 0.0413(5) 0.0391(4) 0.0115(4) -0.0134(4) -0.0121(4)
C5 0.0240(16) 0.0475(19) 0.0385(17) 0.0102(15) 0.0009(13) -0.0013(15)
S6 0.1585(13) 0.0888(8) 0.0370(5) -0.0047(5) -0.0032(7) -0.0635(9)
C6 0.0216(16) 0.0314(16) 0.0383(17) 0.0075(13) 0.0019(13) 0.0005(13)
C7 0.0209(15) 0.0310(16) 0.0351(16) 0.0052(13) 0.0009(13) -0.0015(13)
C8 0.0224(16) 0.0295(17) 0.0370(16) 0.0041(13) 0.0031(13) 0.0012(13)
C9 0.0349(18) 0.0306(17) 0.0346(16) 0.0060(13) 0.0072(14) 0.0001(14)
C15 0.0317(17) 0.0360(17) 0.0331(16) 0.0072(13) -0.0065(13) -0.0092(14)
C16 0.0357(18) 0.0313(17) 0.0379(17) 0.0023(13) -0.0099(14) -0.0052(14)
C17 0.049(2) 0.0344(18) 0.0480(19) -0.0051(15) -0.0031(16) -0.0083(17)
C18 0.056(2) 0.037(2) 0.084(3) -0.0157(19) -0.023(2) -0.0015(18)
C19 0.0290(16) 0.0267(16) 0.0387(16) 0.0018(13) -0.0055(13) -0.0014(13)
C20 0.0385(18) 0.0346(17) 0.0383(17) 0.0063(14) -0.0011(14) -0.0032(15)
C21 0.060(2) 0.044(2) 0.0338(17) 0.0066(15) -0.0016(16) -0.0121(18)
C22 0.069(3) 0.045(2) 0.050(2) 0.0130(16) -0.0106(19) -0.011(2)
C23 0.100(4) 0.065(3) 0.066(3) -0.021(2) 0.003(2) 0.011(3)
C24 0.051(2) 0.041(2) 0.058(2) -0.0055(17) 0.0015(18) 0.0042(18)
C25 0.051(2) 0.039(2) 0.075(3) -0.0022(19) -0.002(2) 0.0084(18)
C26 0.042(2) 0.041(2) 0.058(2) 0.0073(17) -0.0084(17) 0.0041(17)
C27 0.0278(17) 0.0358(18) 0.0479(19) 0.0042(15) -0.0062(14) -0.0015(15)
C28 0.0248(16) 0.0392(19) 0.0384(17) 0.0096(14) -0.0098(14) -0.0048(14)
C29 0.0238(16) 0.0370(18) 0.0397(17) 0.0067(14) -0.0079(13) -0.0057(14)
C30 0.0249(16) 0.0421(18) 0.0393(17) 0.0038(15) -0.0055(14) -0.0071(15)
C31 0.0287(17) 0.0476(19) 0.0384(17) 0.0043(15) -0.0108(14) -0.0120(15)
C32 0.0415(18) 0.057(2) 0.0342(17) 0.0066(15) -0.0101(14) -0.0160(16)
C33 0.056(2) 0.067(2) 0.0398(17) 0.0084(16) -0.0028(16) -0.0206(18)
C34 0.063(2) 0.087(2) 0.0392(17) 0.0084(18) -0.0044(17) -0.024(2)
C35 0.096(3) 0.101(3) 0.0338(18) -0.002(2) -0.0066(19) -0.035(2)
C36 0.195(6) 0.147(4) 0.040(2) -0.019(3) 0.003(3) -0.064(4)
C37 0.0278(16) 0.0335(17) 0.0379(17) 0.0024(13) -0.0003(13) -0.0006(14)
C38 0.0343(18) 0.0347(17) 0.0404(18) 0.0010(14) -0.0036(14) 0.0020(15)
C39 0.051(2) 0.049(2) 0.0366(18) 0.0065(15) -0.0083(16) 0.0068(18)
C40 0.050(2) 0.054(2) 0.051(2) 0.0239(17) -0.0056(17) -0.0083(19)
C41 0.0333(18) 0.0454(19) 0.0377(17) -0.0018(14) -0.0026(14) -0.0075(16)
C42 0.043(2) 0.050(2) 0.051(2) 0.0016(17) -0.0022(17) -0.0158(18)
C43 0.050(3) 0.045(5) 0.056(6) 0.000(4) -0.008(4) -0.011(3)
C44 0.072(4) 0.033(3) 0.090(4) -0.003(3) -0.006(3) -0.001(3)
C42' 0.043(2) 0.050(2) 0.051(2) 0.0016(17) -0.0022(17) -0.0158(18)
C43' 0.050(3) 0.045(5) 0.056(6) 0.000(4) -0.008(4) -0.011(3)
C44' 0.072(4) 0.033(3) 0.090(4) -0.003(3) -0.006(3) -0.001(3)
S3 0.069(3) 0.0366(5) 0.0373(12) -0.0026(6) -0.0025(16) -0.0048(16)
C10 0.066(3) 0.0303(14) 0.0352(18) 0.0003(14) 0.0081(19) -0.0014(16)
C11 0.070(2) 0.0325(14) 0.0416(15) -0.0009(13) 0.007(2) -0.004(2)
C12 0.079(2) 0.0353(16) 0.0480(16) -0.0056(14) 0.007(2) -0.006(2)
C13 0.085(3) 0.0392(17) 0.0453(17) -0.0119(15) 0.006(3) -0.007(3)
C14 0.110(5) 0.052(3) 0.053(2) -0.016(2) 0.002(4) -0.007(4)
S3' 0.069(3) 0.0366(5) 0.0373(12) -0.0026(6) -0.0025(16) -0.0048(16)
C10' 0.066(3) 0.0303(14) 0.0352(18) 0.0003(14) 0.0081(19) -0.0014(16)
C11' 0.070(2) 0.0325(14) 0.0416(15) -0.0009(13) 0.007(2) -0.004(2)
C12' 0.079(2) 0.0353(16) 0.0480(16) -0.0056(14) 0.007(2) -0.006(2)
C13' 0.085(3) 0.0392(17) 0.0453(17) -0.0119(15) 0.006(3) -0.007(3)
C14' 0.110(5) 0.052(3) 0.053(2) -0.016(2) 0.002(4) -0.007(4)

loop_
_atom_type_symbol
_atom_type_description
_atom_type_scat_dispersion_real
_atom_type_scat_dispersion_imag
_atom_type_scat_source
C C 0.0033 0.0016 'International Tables Vol C Tables 4.2.6.8 and 6.1.1.4'
H H 0.0000 0.0000 'International Tables Vol C Tables 4.2.6.8 and 6.1.1.4'
O O 0.0106 0.0060 'International Tables Vol C Tables 4.2.6.8 and 6.1.1.4'
S S 0.1246 0.1234 'International Tables Vol C Tables 4.2.6.8 and 6.1.1.4'

loop_
_geom_angle_atom_site_label_1
_geom_angle_atom_site_label_2
_geom_angle_atom_site_label_3
_geom_angle
C5 S1 C2 92.84(17)
C2 C1 H1A 109.5
C2 C1 H1B 109.5
H1A C1 H1B 109.5
C2 C1 H1C 109.5
H1A C1 H1C 109.5
H1B C1 H1C 109.5
O1 S2 O2 117.07(12)
O1 S2 C6 109.83(14)
O2 S2 C6 111.80(13)
O1 S2 C9 111.06(13)
O2 S2 C9 110.64(14)
C6 S2 C9 94.13(13)
C3 C2 C1 128.6(3)
C3 C2 S1 110.4(3)
C1 C2 S1 121.0(3)
C2 C3 C4 114.3(3)
C2 C3 H3A 122.8
C4 C3 H3A 122.8
C24 S4 C27 92.51(16)
C5 C4 C3 113.0(3)
C5 C4 H4A 123.5
C3 C4 H4A 123.5
O3 S5 O4 117.15(13)
O3 S5 C31 110.64(14)
O4 S5 C31 110.76(14)
O3 S5 C28 110.95(14)
O4 S5 C28 111.02(13)
C31 S5 C28 93.93(14)
C4 C5 C6 127.2(3)
C4 C5 S1 109.5(2)
C6 C5 S1 123.3(2)
C32 S6 C35 92.13(18)
C7 C6 C5 133.3(3)
C7 C6 S2 108.7(2)
C5 C6 S2 118.0(2)
C6 C7 C8 114.2(3)
C6 C7 C15 125.1(3)
C8 C7 C15 120.6(2)
C9 C8 C7 114.3(2)
C9 C8 C19 125.1(3)
C7 C8 C19 120.6(2)
C8 C9 C10 135.7(5)
C8 C9 C10' 131.3(6)
C10 C9 C10' 6.2(15)
C8 C9 S2 108.5(2)
C10 C9 S2 115.7(4)
C10' C9 S2 120.2(5)
C7 C15 C16 115.3(2)
C7 C15 H15A 108.5
C16 C15 H15A 108.5
C7 C15 H15B 108.5
C16 C15 H15B 108.5
H15A C15 H15B 107.5
C17 C16 C15 111.0(3)
C17 C16 H16A 109.4
C15 C16 H16A 109.4
C17 C16 H16B 109.4
C15 C16 H16B 109.4
H16A C16 H16B 108.0
C16 C17 C18 113.6(3)
C16 C17 H17A 108.8
C18 C17 H17A 108.8
C16 C17 H17B 108.8
C18 C17 H17B 108.8
H17A C17 H17B 107.7
C17 C18 H18A 109.5
C17 C18 H18B 109.5
H18A C18 H18B 109.5
C17 C18 H18C 109.5
H18A C18 H18C 109.5
H18B C18 H18C 109.5
C8 C19 C20 113.6(2)
C8 C19 H19A 108.8
C20 C19 H19A 108.8
C8 C19 H19B 108.8
C20 C19 H19B 108.8
H19A C19 H19B 107.7
C21 C20 C19 112.8(3)
C21 C20 H20A 109.0
C19 C20 H20A 109.0
C21 C20 H20B 109.0
C19 C20 H20B 109.0
H20A C20 H20B 107.8
C20 C21 C22 113.1(3)
C20 C21 H21A 109.0
C22 C21 H21A 109.0
C20 C21 H21B 109.0
C22 C21 H21B 109.0
H21A C21 H21B 107.8
C21 C22 H22A 109.5
C21 C22 H22B 109.5
H22A C22 H22B 109.5
C21 C22 H22C 109.5
H22A C22 H22C 109.5
H22B C22 H22C 109.5
C24 C23 H23A 109.5
C24 C23 H23B 109.5
H23A C23 H23B 109.5
C24 C23 H23C 109.5
H23A C23 H23C 109.5
H23B C23 H23C 109.5
C25 C24 C23 129.1(3)
C25 C24 S4 110.6(3)
C23 C24 S4 120.3(3)
C24 C25 C26 114.3(3)
C24 C25 H25A 122.9
C26 C25 H25A 122.9
C27 C26 C25 113.1(3)
C27 C26 H26A 123.5
C25 C26 H26A 123.5
C26 C27 C28 127.6(3)
C26 C27 S4 109.6(2)
C28 C27 S4 122.7(2)
C29 C28 C27 134.0(3)
C29 C28 S5 108.6(2)
C27 C28 S5 117.3(2)
C28 C29 C30 114.3(3)
C28 C29 C37 124.9(3)
C30 C29 C37 120.8(3)
C31 C30 C29 114.3(3)
C31 C30 C41 124.5(3)
C29 C30 C41 121.2(3)
C30 C31 C32 133.8(3)
C30 C31 S5 108.9(2)
C32 C31 S5 117.3(2)
C33 C32 C31 127.5(3)
C33 C32 S6 109.3(2)
C31 C32 S6 123.2(2)
C32 C33 C34 114.1(3)
C32 C33 H33A 122.9
C34 C33 H33A 122.9
C35 C34 C33 113.4(3)
C35 C34 H34A 123.3
C33 C34 H34A 123.3
C34 C35 C36 129.3(4)
C34 C35 S6 111.1(3)
C36 C35 S6 119.7(3)
C35 C36 H36A 109.5
C35 C36 H36B 109.5
H36A C36 H36B 109.5
C35 C36 H36C 109.5
H36A C36 H36C 109.5
H36B C36 H36C 109.5
C29 C37 C38 113.4(2)
C29 C37 H37A 108.9
C38 C37 H37A 108.9
C29 C37 H37B 108.9
C38 C37 H37B 108.9
H37A C37 H37B 107.7
C39 C38 C37 112.7(3)
C39 C38 H38A 109.1
C37 C38 H38A 109.1
C39 C38 H38B 109.1
C37 C38 H38B 109.1
H38A C38 H38B 107.8
C40 C39 C38 113.7(3)
C40 C39 H39A 108.8
C38 C39 H39A 108.8
C40 C39 H39B 108.8
C38 C39 H39B 108.8
H39A C39 H39B 107.7
C39 C40 H40A 109.5
C39 C40 H40B 109.5
H40A C40 H40B 109.5
C39 C40 H40C 109.5
H40A C40 H40C 109.5
H40B C40 H40C 109.5
C30 C41 C42 113.7(3)
C30 C41 H41A 108.8
C42 C41 H41A 108.8
C30 C41 H41B 108.8
C42 C41 H41B 108.8
H41A C41 H41B 107.7
C41 C42 C43 110.5(4)
C41 C42 H42A 109.5
C43 C42 H42A 109.5
C41 C42 H42B 109.5
C43 C42 H42B 109.5
H42A C42 H42B 108.1
C44 C43 C42 114.1(6)
C44 C43 H43B 108.7
C42 C43 H43B 108.7
C44 C43 H43C 108.7
C42 C43 H43C 108.7
H43B C43 H43C 107.6
C44' C43' H43D 109.8
C44' C43' H43A 109.8
H43D C43' H43A 108.2
C43' C44' H44A 109.5
C43' C44' H44B 109.5
H44A C44' H44B 109.5
C43' C44' H44C 109.5
H44A C44' H44C 109.5
H44B C44' H44C 109.5
C13 S3 C10 93.1(4)
C9 C10 C11 128.9(7)
C9 C10 S3 121.7(6)
C11 C10 S3 108.7(6)
C10 C11 C12 113.5(6)
C10 C11 H11A 123.2
C12 C11 H11A 123.2
C13 C12 C11 113.6(5)
C13 C12 H12A 123.2
C11 C12 H12A 123.2
C12 C13 C14 128.8(6)
C12 C13 S3 110.7(5)
C14 C13 S3 120.5(5)
C13' S3' C10' 93.4(6)
C11' C10' C9 125.3(10)
C11' C10' S3' 107.4(9)
C9 C10' S3' 125.8(9)
C10' C11' C12' 113.8(9)
C10' C11' H11B 123.1
C12' C11' H11B 123.1
C13' C12' C11' 114.3(8)
C13' C12' H12B 122.8
C11' C12' H12B 122.8
C12' C13' C14' 130.8(9)
C12' C13' S3' 110.7(7)
C14' C13' S3' 118.5(8)
C13' C14' H14D 109.5
C13' C14' H14E 109.5
H14D C14' H14E 109.5
C13' C14' H14F 109.5
H14D C14' H14F 109.5
H14E C14' H14F 109.5

loop_
_geom_bond_atom_site_label_1
_geom_bond_atom_site_label_2
_geom_bond_distance
O1 S2 1.439(2)
S1 C5 1.723(3)
S1 C2 1.724(3)
C1 C2 1.503(5)
C1 H1A 0.9800
C1 H1B 0.9800
C1 H1C 0.9800
O2 S2 1.443(2)
S2 C6 1.772(3)
S2 C9 1.782(3)
C2 C3 1.338(5)
C3 C4 1.407(5)
C3 H3A 0.9500
O3 S5 1.441(2)
S4 C24 1.725(3)
S4 C27 1.739(3)
O4 S5 1.442(2)
C4 C5 1.379(4)
C4 H4A 0.9500
S5 C31 1.775(3)
S5 C28 1.783(3)
C5 C6 1.447(4)
S6 C32 1.713(3)
S6 C35 1.734(4)
C6 C7 1.357(4)
C7 C8 1.487(4)
C7 C15 1.498(4)
C8 C9 1.354(4)
C8 C19 1.501(4)
C9 C10 1.382(10)
C9 C10' 1.532(14)
C15 C16 1.539(4)
C15 H15A 0.9900
C15 H15B 0.9900
C16 C17 1.509(4)
C16 H16A 0.9900
C16 H16B 0.9900
C17 C18 1.517(4)
C17 H17A 0.9900
C17 H17B 0.9900
C18 H18A 0.9800
C18 H18B 0.9800
C18 H18C 0.9800
C19 C20 1.532(4)
C19 H19A 0.9900
C19 H19B 0.9900
C20 C21 1.522(4)
C20 H20A 0.9900
C20 H20B 0.9900
C21 C22 1.531(4)
C21 H21A 0.9900
C21 H21B 0.9900
C22 H22A 0.9800
C22 H22B 0.9800
C22 H22C 0.9800
C23 C24 1.514(5)
C23 H23A 0.9800
C23 H23B 0.9800
C23 H23C 0.9800
C24 C25 1.341(5)
C25 C26 1.414(5)
C25 H25A 0.9500
C26 C27 1.371(4)
C26 H26A 0.9500
C27 C28 1.451(4)
C28 C29 1.348(4)
C29 C30 1.491(4)
C29 C37 1.503(4)
C30 C31 1.347(4)
C30 C41 1.497(4)
C31 C32 1.458(4)
C32 C33 1.363(4)
C33 C34 1.402(5)
C33 H33A 0.9500
C34 C35 1.315(5)
C34 H34A 0.9500
C35 C36 1.519(5)
C36 H36A 0.9800
C36 H36B 0.9800
C36 H36C 0.9800
C37 C38 1.535(4)
C37 H37A 0.9900
C37 H37B 0.9900
C38 C39 1.519(4)
C38 H38A 0.9900
C38 H38B 0.9900
C39 C40 1.517(4)
C39 H39A 0.9900
C39 H39B 0.9900
C40 H40A 0.9800
C40 H40B 0.9800
C40 H40C 0.9800
C41 C42 1.542(4)
C41 H41A 0.9900
C41 H41B 0.9900
C42 C43 1.660(8)
C42 H42A 0.9900
C42 H42B 0.9900
C43 C44 1.509(11)
C43 H43B 0.9900
C43 H43C 0.9900
C44 H44D 0.9800
C44 H44E 0.9800
C44 H44F 0.9800
C43' C44' 1.511(13)
C43' H43D 0.9900
C43' H43A 0.9900
C44' H44A 0.9800
C44' H44B 0.9800
C44' H44C 0.9800
S3 C13 1.724(7)
S3 C10 1.734(8)
C10 C11 1.398(9)
C11 C12 1.408(7)
C11 H11A 0.9500
C12 C13 1.357(7)
C12 H12A 0.9500
C13 C14 1.512(8)
C14 H14A 0.9800
C14 H14B 0.9800
C14 H14C 0.9800
S3' C13' 1.713(10)
S3' C10' 1.754(11)
C10' C11' 1.390(12)
C11' C12' 1.409(10)
C11' H11B 0.9500
C12' C13' 1.336(10)
C12' H12B 0.9500
C13' C14' 1.519(11)
C14' H14D 0.9800
C14' H14E 0.9800
C14' H14F 0.9800

loop_
_geom_torsion_atom_site_label_1
_geom_torsion_atom_site_label_2
_geom_torsion_atom_site_label_3
_geom_torsion_atom_site_label_4
_geom_torsion
C5 S1 C2 C3 0.0(3)
C5 S1 C2 C1 179.8(3)
C1 C2 C3 C4 -180.0(4)
S1 C2 C3 C4 -0.2(4)
C2 C3 C4 C5 0.4(5)
C3 C4 C5 C6 179.7(3)
C3 C4 C5 S1 -0.3(4)
C2 S1 C5 C4 0.2(3)
C2 S1 C5 C6 -179.9(3)
C4 C5 C6 C7 -168.2(3)
S1 C5 C6 C7 11.9(5)
C4 C5 C6 S2 9.7(4)
S1 C5 C6 S2 -170.21(17)
O1 S2 C6 C7 112.4(2)
O2 S2 C6 C7 -115.9(2)
C9 S2 C6 C7 -1.7(2)
O1 S2 C6 C5 -66.0(2)
O2 S2 C6 C5 65.7(3)
C9 S2 C6 C5 179.9(2)
C5 C6 C7 C8 -178.5(3)
S2 C6 C7 C8 3.5(3)
C5 C6 C7 C15 3.1(5)
S2 C6 C7 C15 -174.9(2)
C6 C7 C8 C9 -4.2(4)
C15 C7 C8 C9 174.3(3)
C6 C7 C8 C19 177.3(3)
C15 C7 C8 C19 -4.2(4)
C7 C8 C9 C10 -173.0(12)
C19 C8 C9 C10 5.5(13)
C7 C8 C9 C10' -178.9(15)
C19 C8 C9 C10' -0.5(15)
C7 C8 C9 S2 2.6(3)
C19 C8 C9 S2 -179.0(2)
O1 S2 C9 C8 -113.7(2)
O2 S2 C9 C8 114.6(2)
C6 S2 C9 C8 -0.6(2)
O1 S2 C9 C10 62.9(9)
O2 S2 C9 C10 -68.9(9)
C6 S2 C9 C10 176.0(9)
O1 S2 C9 C10' 67.7(13)
O2 S2 C9 C10' -64.1(13)
C6 S2 C9 C10' -179.2(13)
C6 C7 C15 C16 -91.1(3)
C8 C7 C15 C16 90.6(3)
C7 C15 C16 C17 -179.9(2)
C15 C16 C17 C18 179.4(3)
C9 C8 C19 C20 -88.1(4)
C7 C8 C19 C20 90.2(3)
C8 C19 C20 C21 -177.6(2)
C19 C20 C21 C22 66.4(4)
C27 S4 C24 C25 -0.3(3)
C27 S4 C24 C23 -178.1(3)
C23 C24 C25 C26 177.8(4)
S4 C24 C25 C26 0.2(4)
C24 C25 C26 C27 0.0(5)
C25 C26 C27 C28 -175.8(3)
C25 C26 C27 S4 -0.2(4)
C24 S4 C27 C26 0.3(3)
C24 S4 C27 C28 176.1(3)
C26 C27 C28 C29 -162.3(3)
S4 C27 C28 C29 22.7(5)
C26 C27 C28 S5 21.7(4)
S4 C27 C28 S5 -153.28(18)
O3 S5 C28 C29 113.5(2)
O4 S5 C28 C29 -114.4(2)
C31 S5 C28 C29 -0.4(2)
O3 S5 C28 C27 -69.6(3)
O4 S5 C28 C27 62.6(3)
C31 S5 C28 C27 176.6(2)
C27 C28 C29 C30 -175.3(3)
S5 C28 C29 C30 1.0(3)
C27 C28 C29 C37 4.0(5)
S5 C28 C29 C37 -179.7(2)
C28 C29 C30 C31 -1.4(4)
C37 C29 C30 C31 179.3(3)
C28 C29 C30 C41 -179.4(3)
C37 C29 C30 C41 1.2(4)
C29 C30 C31 C32 -177.4(3)
C41 C30 C31 C32 0.7(6)
C29 C30 C31 S5 1.0(3)
C41 C30 C31 S5 179.0(2)
O3 S5 C31 C30 -114.5(2)
O4 S5 C31 C30 113.9(2)
C28 S5 C31 C30 -0.3(2)
O3 S5 C31 C32 64.2(3)
O4 S5 C31 C32 -67.5(3)
C28 S5 C31 C32 178.3(2)
C30 C31 C32 C33 -159.3(4)
S5 C31 C32 C33 22.5(5)
C30 C31 C32 S6 23.8(5)
S5 C31 C32 S6 -154.37(19)
C35 S6 C32 C33 0.5(3)
C35 S6 C32 C31 177.8(3)
C31 C32 C33 C34 -177.8(3)
S6 C32 C33 C34 -0.6(4)
C32 C33 C34 C35 0.5(5)
C33 C34 C35 C36 178.8(5)
C33 C34 C35 S6 -0.1(5)
C32 S6 C35 C34 -0.2(4)
C32 S6 C35 C36 -179.2(4)
C28 C29 C37 C38 -94.8(3)
C30 C29 C37 C38 84.4(3)
C29 C37 C38 C39 179.7(3)
C37 C38 C39 C40 65.9(4)
C31 C30 C41 C42 -90.6(4)
C29 C30 C41 C42 87.3(3)
C30 C41 C42 C43 -168.4(4)
C41 C42 C43 C44 -54.6(7)
C8 C9 C10 C11 170.6(9)
C10' C9 C10 C11 -143(15)
S2 C9 C10 C11 -5(2)
C8 C9 C10 S3 1(2)
C10' C9 C10 S3 48(12)
S2 C9 C10 S3 -174.0(9)
C13 S3 C10 C9 176.8(13)
C13 S3 C10 C11 5.6(11)
C9 C10 C11 C12 -175.6(14)
S3 C10 C11 C12 -5.2(14)
C10 C11 C12 C13 2.0(12)
C11 C12 C13 C14 -178.0(7)
C11 C12 C13 S3 2.4(8)
C10 S3 C13 C12 -4.6(8)
C10 S3 C13 C14 175.7(9)
C8 C9 C10' C11' -164.9(14)
C10 C9 C10' C11' 57(12)
S2 C9 C10' C11' 13(3)
C8 C9 C10' S3' -1(3)
C10 C9 C10' S3' -138(15)
S2 C9 C10' S3' 177.6(13)
C13' S3' C10' C11' -5.5(17)
C13' S3' C10' C9 -172(2)
C9 C10' C11' C12' 173.0(18)
S3' C10' C11' C12' 6(2)
C10' C11' C12' C13' -4.2(18)
C11' C12' C13' C14' -178.1(11)
C11' C12' C13' S3' -0.2(13)
C10' S3' C13' C12' 3.3(13)
C10' S3' C13' C14' -178.4(13)
